data_4329160
loop_
_publ_author_name
'Xu Zhang'
'Jin-Yun Wang'
'Jun Ni'
'Li-Yi Zhang'
'Zhong-Ning Chen'

_publ_section_title
;
 Vapochromic and Mechanochromic Phosphorescence Materials Based on a
 Platinum(II) Complex with 4-Trifluoromethylphenylacetylide
;
_journal_name_full 'Inorganic Chemistry'
_journal_page_first 5569
_journal_page_last 5579
_journal_paper_doi 10.1021/ic202421d
_journal_volume 51
_journal_year 2012
_chemical_formula_sum 'C39 H34 Cl F6 N2 O0 Pt Si2'
_chemical_formula_weight 931.40
_chemical_name_systematic
; 
 ? 
;
_space_group_IT_number 14
_symmetry_cell_setting monoclinic
_symmetry_space_group_name_Hall '-P 2ybc'
_symmetry_space_group_name_H-M 'P 1 21/c 1'
_atom_sites_solution_hydrogens geom
_atom_sites_solution_primary direct
_atom_sites_solution_secondary difmap
_audit_creation_method SHELXL-97
_cell_angle_alpha 90.00
_cell_angle_beta 94.648(7)
_cell_angle_gamma 90.00
_cell_formula_units_Z 4
_cell_length_a 7.084(3)
_cell_length_b 37.329(17)
_cell_length_c 15.811(7)
_cell_measurement_temperature 293(2)
_cell_volume 4167(3)
_computing_structure_refinement 'SHELXL-97 (Sheldrick, 1997)'
_computing_structure_solution 'SHELXS-97 (Sheldrick, 1990)'
_diffrn_ambient_temperature 293(2)
_diffrn_measured_fraction_theta_full 0.960
_diffrn_measured_fraction_theta_max 0.960
_diffrn_radiation_monochromator graphite
_diffrn_radiation_source 'fine-focus sealed tube'
_diffrn_radiation_type MoK\a
_diffrn_radiation_wavelength 0.71073
_diffrn_reflns_av_R_equivalents 0.0715
_diffrn_reflns_av_sigmaI/netI 0.0713
_diffrn_reflns_limit_h_max 8
_diffrn_reflns_limit_h_min -8
_diffrn_reflns_limit_k_max 44
_diffrn_reflns_limit_k_min -44
_diffrn_reflns_limit_l_max 18
_diffrn_reflns_limit_l_min -18
_diffrn_reflns_number 23923
_diffrn_reflns_theta_full 25.00
_diffrn_reflns_theta_max 25.00
_diffrn_reflns_theta_min 2.64
_exptl_absorpt_coefficient_mu 3.543
_exptl_absorpt_correction_T_max 0.7020
_exptl_absorpt_correction_T_min 0.2319
_exptl_absorpt_correction_type multi-scan
_exptl_crystal_colour Yellow
_exptl_crystal_density_diffrn 1.484
_exptl_crystal_description Block
_exptl_crystal_F_000 1836
_exptl_crystal_size_max 0.40
_exptl_crystal_size_mid 0.25
_exptl_crystal_size_min 0.10
_refine_diff_density_max 1.551
_refine_diff_density_min -0.833
_refine_diff_density_rms 0.139
_refine_ls_extinction_coef 0.0067(11)
_refine_ls_extinction_expression Fc^*^=kFc[1+0.001xFc^2^\l^3^/sin(2\q)]^-1/4^
_refine_ls_extinction_method SHELXL
_refine_ls_goodness_of_fit_ref 1.070
_refine_ls_hydrogen_treatment constr
_refine_ls_matrix_type full
_refine_ls_number_parameters 515
_refine_ls_number_reflns 7055
_refine_ls_number_restraints 136
_refine_ls_restrained_S_all 1.067
_refine_ls_R_factor_all 0.0856
_refine_ls_R_factor_gt 0.0691
_refine_ls_shift/su_max 0.000
_refine_ls_shift/su_mean 0.000
_refine_ls_structure_factor_coef Fsqd
_refine_ls_weighting_details 'calc w=1/[\s^2^(Fo^2^)+(0.0961P)^2^+22.4295P] where P=(Fo^2^+2Fc^2^)/3'
_refine_ls_weighting_scheme calc
_refine_ls_wR_factor_gt 0.1927
_refine_ls_wR_factor_ref 0.2116
_reflns_number_gt 5390
_reflns_number_total 7055
_reflns_threshold_expression >2sigma(I)
_cod_data_source_file ic202421d_si_002_1.cif
_cod_data_source_block Complex_6_0.5(CH2ClCH2Cl)
_cod_original_cell_volume 4168(3)
_cod_database_code 4329160

loop_
_symmetry_equiv_pos_as_xyz
'x, y, z'
'-x, y+1/2, -z+1/2'
'-x, -y, -z'
'x, -y-1/2, z-1/2'

loop_
_atom_site_label
_atom_site_type_symbol
_atom_site_fract_x
_atom_site_fract_y
_atom_site_fract_z
_atom_site_U_iso_or_equiv
_atom_site_adp_type
_atom_site_occupancy
_atom_site_symmetry_multiplicity
_atom_site_calc_flag
_atom_site_refinement_flags
_atom_site_disorder_assembly
_atom_site_disorder_group
Pt1 Pt 0.23978(6) 0.024140(11) -0.05797(3) 0.0584(3) Uani 1 1 d . . .
Si1 Si 0.1719(7) 0.24910(11) -0.0266(3) 0.0936(13) Uani 1 1 d . . .
Si2 Si 0.3802(7) -0.16226(11) 0.2143(3) 0.0873(11) Uani 1 1 d . . .
F1 F 0.392(6) -0.2024(9) -0.3123(10) 0.163(15) Uani 0.50 1 d PDU A 1
F2 F 0.236(6) -0.2185(14) -0.211(3) 0.196(18) Uani 0.50 1 d PDU A 1
F3 F 0.535(5) -0.2146(15) -0.192(3) 0.21(2) Uani 0.50 1 d PDU A 1
F1' F 0.321(6) -0.2226(10) -0.175(2) 0.181(16) Uani 0.50 1 d PDU A 2
F2' F 0.567(3) -0.2057(11) -0.225(3) 0.184(18) Uani 0.50 1 d PDU A 2
F3' F 0.315(6) -0.2103(11) -0.3057(13) 0.174(16) Uani 0.50 1 d PDU A 2
F4 F 0.334(3) 0.1280(12) -0.593(3) 0.206(14) Uani 0.50 1 d PDU B 1
F5 F 0.058(4) 0.1487(6) -0.586(3) 0.147(9) Uani 0.50 1 d PDU B 1
F6 F 0.108(6) 0.0958(10) -0.628(2) 0.196(15) Uani 0.50 1 d PDU B 1
F4' F -0.004(4) 0.1312(11) -0.601(2) 0.205(14) Uani 0.50 1 d PDU B 2
F5' F 0.231(5) 0.0974(8) -0.625(2) 0.162(11) Uani 0.50 1 d PDU B 2
F6' F 0.276(5) 0.1482(8) -0.576(2) 0.186(14) Uani 0.50 1 d PDU B 2
N1 N 0.2140(12) 0.0700(2) 0.0152(6) 0.055(2) Uani 1 1 d . . .
N2 N 0.2462(12) 0.0023(2) 0.0604(5) 0.054(2) Uani 1 1 d . . .
C1 C 0.1946(18) 0.1038(3) -0.0130(9) 0.073(3) Uani 1 1 d . . .
H1A H 0.1908 0.1080 -0.0711 0.087 Uiso 1 1 calc R . .
C2 C 0.1800(18) 0.1325(3) 0.0412(8) 0.070(3) Uani 1 1 d . . .
C3 C 0.1730(18) 0.1261(4) 0.1252(8) 0.074(3) Uani 1 1 d . . .
H3A H 0.1591 0.1450 0.1627 0.089 Uiso 1 1 calc R . .
C4 C 0.1867(19) 0.0914(4) 0.1543(9) 0.076(3) Uani 1 1 d . . .
H4A H 0.1858 0.0868 0.2120 0.091 Uiso 1 1 calc R . .
C5 C 0.2019(15) 0.0635(3) 0.0983(7) 0.058(3) Uani 1 1 d . . .
C6 C 0.2294(18) 0.0259(3) 0.1250(8) 0.066(3) Uani 1 1 d . . .
C7 C 0.2210(19) 0.0140(4) 0.2080(8) 0.075(3) Uani 1 1 d . . .
H7A H 0.1995 0.0299 0.2513 0.090 Uiso 1 1 calc R . .
C8 C 0.245(2) -0.0223(4) 0.2245(9) 0.078(4) Uani 1 1 d . . .
H8A H 0.2401 -0.0302 0.2800 0.094 Uiso 1 1 calc R . .
C9 C 0.2768(16) -0.0473(4) 0.1628(8) 0.070(3) Uani 1 1 d . . .
C10 C 0.2765(17) -0.0325(4) 0.0817(8) 0.070(3) Uani 1 1 d . . .
H10A H 0.2995 -0.0481 0.0379 0.084 Uiso 1 1 calc R . .
C11 C 0.177(2) 0.1685(3) 0.0085(9) 0.076(3) Uani 1 1 d . . .
C12 C 0.175(2) 0.2007(4) -0.0074(10) 0.087(4) Uani 1 1 d . . .
C13 C 0.146(3) 0.2577(5) -0.1426(12) 0.129(7) Uani 1 1 d . . .
H13A H 0.2407 0.2445 -0.1696 0.193 Uiso 1 1 calc R . .
H13B H 0.1615 0.2829 -0.1529 0.193 Uiso 1 1 calc R . .
H13C H 0.0225 0.2503 -0.1653 0.193 Uiso 1 1 calc R . .
C14 C 0.411(3) 0.2681(6) 0.0211(17) 0.180(12) Uani 1 1 d . . .
H14A H 0.5127 0.2578 -0.0077 0.271 Uiso 1 1 calc R . .
H14B H 0.4284 0.2623 0.0804 0.271 Uiso 1 1 calc R . .
H14C H 0.4122 0.2937 0.0144 0.271 Uiso 1 1 calc R . .
C15 C -0.021(4) 0.2703(6) 0.031(2) 0.216(16) Uani 1 1 d . . .
H15A H -0.0013 0.2650 0.0903 0.324 Uiso 1 1 calc R . .
H15B H -0.1415 0.2609 0.0090 0.324 Uiso 1 1 calc R . .
H15C H -0.0195 0.2957 0.0225 0.324 Uiso 1 1 calc R . .
C16 C 0.2912(15) -0.0813(3) 0.1759(7) 0.060(3) Uani 1 1 d . . .
C17 C 0.334(2) -0.1142(4) 0.1919(10) 0.087(4) Uani 1 1 d . . .
C18 C 0.336(3) -0.1886(6) 0.1133(15) 0.146(8) Uani 1 1 d . . .
H18A H 0.4153 -0.1797 0.0717 0.219 Uiso 1 1 calc R . .
H18B H 0.2052 -0.1861 0.0924 0.219 Uiso 1 1 calc R . .
H18C H 0.3635 -0.2134 0.1243 0.219 Uiso 1 1 calc R . .
C19 C 0.638(3) -0.1661(5) 0.2518(16) 0.150(9) Uani 1 1 d . . .
H19A H 0.7138 -0.1569 0.2089 0.225 Uiso 1 1 calc R . .
H19B H 0.6698 -0.1908 0.2625 0.225 Uiso 1 1 calc R . .
H19C H 0.6634 -0.1525 0.3031 0.225 Uiso 1 1 calc R . .
C20 C 0.229(4) -0.1775(5) 0.2966(16) 0.172(11) Uani 1 1 d . . .
H20A H 0.2548 -0.1634 0.3470 0.258 Uiso 1 1 calc R . .
H20B H 0.2549 -0.2023 0.3094 0.258 Uiso 1 1 calc R . .
H20C H 0.0982 -0.1749 0.2764 0.258 Uiso 1 1 calc R . .
C21 C 0.2687(16) -0.0215(3) -0.1143(7) 0.061(3) Uani 1 1 d . . .
C22 C 0.2856(18) -0.0517(4) -0.1385(9) 0.073(3) Uani 1 1 d . . .
C23 C 0.3118(17) -0.0884(4) -0.1644(9) 0.072(3) Uani 1 1 d . . .
C24 C 0.332(2) -0.0975(5) -0.2466(10) 0.101(5) Uani 1 1 d . . .
H24A H 0.3353 -0.0804 -0.2892 0.121 Uiso 1 1 calc R . .
C25 C 0.349(3) -0.1360(5) -0.2640(11) 0.107(6) Uani 1 1 d . . .
H25A H 0.3621 -0.1430 -0.3198 0.128 Uiso 1 1 calc R . .
C26 C 0.348(2) -0.1611(4) -0.2067(11) 0.090(4) Uani 1 1 d . A .
C27 C 0.328(2) -0.1519(4) -0.1249(10) 0.087(4) Uani 1 1 d . . .
H27A H 0.3263 -0.1694 -0.0832 0.104 Uiso 1 1 calc R . .
C28 C 0.310(2) -0.1159(4) -0.1043(10) 0.089(4) Uani 1 1 d . . .
H28A H 0.2963 -0.1098 -0.0481 0.107 Uiso 1 1 calc R . .
C29 C 0.383(2) -0.2000(5) -0.2301(9) 0.126(7) Uani 1 1 d D . .
C30 C 0.2256(16) 0.0476(3) -0.1690(7) 0.059(3) Uani 1 1 d . . .
C31 C 0.2137(19) 0.0607(3) -0.2380(8) 0.069(3) Uani 1 1 d . . .
C32 C 0.201(2) 0.0767(3) -0.3208(7) 0.070(3) Uani 1 1 d . . .
C33 C 0.045(2) 0.0952(4) -0.3547(8) 0.091(4) Uani 1 1 d . . .
H33A H -0.0574 0.0986 -0.3220 0.109 Uiso 1 1 calc R . .
C34 C 0.037(3) 0.1088(5) -0.4366(9) 0.104(5) Uani 1 1 d . . .
H34A H -0.0734 0.1200 -0.4591 0.125 Uiso 1 1 calc R . .
C35 C 0.187(3) 0.1060(4) -0.4844(9) 0.094(5) Uani 1 1 d . B .
C36 C 0.346(3) 0.0879(6) -0.4514(10) 0.114(6) Uani 1 1 d . . .
H36A H 0.4465 0.0852 -0.4851 0.136 Uiso 1 1 calc R . .
C37 C 0.363(2) 0.0733(5) -0.3689(8) 0.104(5) Uani 1 1 d . . .
H37A H 0.4730 0.0621 -0.3469 0.124 Uiso 1 1 calc R . .
C41 C 0.165(2) 0.1201(4) -0.5712(11) 0.137(6) Uani 1 1 d DU . .
Cl1 Cl 0.2830(19) -0.0182(8) 0.478(2) 0.57(2) Uani 1 1 d DU . .
C01 C 0.051(3) -0.0013(10) 0.4594(7) 0.37(2) Uani 1 1 d DU . .
H01A H 0.0558 0.0223 0.4340 0.445 Uiso 1 1 calc R . .
H01B H -0.0211 -0.0168 0.4194 0.445 Uiso 1 1 calc R . .

loop_
_atom_site_aniso_label
_atom_site_aniso_U_11
_atom_site_aniso_U_22
_atom_site_aniso_U_33
_atom_site_aniso_U_23
_atom_site_aniso_U_13
_atom_site_aniso_U_12
Pt1 0.0468(3) 0.0615(3) 0.0673(4) 0.0038(2) 0.00620(19) -0.0042(2)
Si1 0.100(3) 0.056(2) 0.125(3) 0.000(2) 0.012(3) 0.002(2)
Si2 0.090(3) 0.064(2) 0.109(3) 0.013(2) 0.013(2) 0.006(2)
F1 0.23(4) 0.095(18) 0.17(2) -0.083(16) 0.07(2) -0.04(2)
F2 0.24(4) 0.13(3) 0.22(3) -0.06(2) 0.03(3) -0.08(3)
F3 0.23(4) 0.13(3) 0.25(4) -0.03(3) -0.07(3) 0.07(3)
F1' 0.22(4) 0.073(14) 0.26(4) -0.04(2) 0.06(3) -0.04(2)
F2' 0.17(3) 0.10(2) 0.29(5) -0.07(3) 0.04(3) 0.045(19)
F3' 0.20(3) 0.12(2) 0.20(3) -0.076(19) 0.01(2) -0.088(19)
F4 0.21(2) 0.29(4) 0.12(2) 0.06(3) 0.07(2) 0.01(2)
F5 0.19(2) 0.131(15) 0.12(2) 0.036(14) -0.013(19) -0.037(14)
F6 0.32(4) 0.20(2) 0.061(13) -0.033(15) -0.01(2) 0.03(3)
F4' 0.25(2) 0.26(4) 0.098(19) 0.06(3) -0.03(2) 0.04(2)
F5' 0.25(3) 0.17(2) 0.070(15) 0.001(13) 0.01(2) -0.03(2)
F6' 0.32(3) 0.134(19) 0.104(19) 0.050(15) 0.01(3) -0.07(2)
N1 0.049(5) 0.050(5) 0.068(5) 0.003(4) 0.008(4) 0.000(4)
N2 0.041(4) 0.057(5) 0.064(5) 0.008(4) 0.005(4) -0.004(4)
C1 0.062(7) 0.061(7) 0.095(9) -0.002(6) 0.008(6) -0.013(6)
C2 0.064(7) 0.057(6) 0.088(8) 0.004(6) 0.005(6) 0.003(6)
C3 0.065(7) 0.076(8) 0.082(8) -0.013(6) 0.003(6) 0.003(6)
C4 0.071(8) 0.072(8) 0.088(8) -0.004(6) 0.025(7) -0.015(7)
C5 0.046(6) 0.068(7) 0.060(6) 0.008(5) 0.002(5) 0.005(5)
C6 0.064(7) 0.055(6) 0.081(8) 0.001(5) 0.016(6) -0.012(5)
C7 0.071(8) 0.089(9) 0.063(7) -0.009(6) 0.002(6) 0.015(7)
C8 0.080(9) 0.082(9) 0.071(8) 0.021(6) -0.007(6) -0.017(7)
C9 0.047(6) 0.094(9) 0.071(7) 0.003(6) 0.006(5) 0.009(6)
C10 0.058(7) 0.076(8) 0.079(7) 0.014(6) 0.020(6) 0.006(6)
C11 0.075(8) 0.056(7) 0.098(9) 0.002(6) 0.013(7) 0.002(6)
C12 0.087(10) 0.073(9) 0.100(10) -0.004(7) 0.004(8) 0.018(7)
C13 0.129(16) 0.112(14) 0.139(15) 0.015(12) -0.034(13) -0.002(13)
C14 0.15(2) 0.115(16) 0.25(3) 0.034(17) -0.12(2) -0.052(15)
C15 0.26(3) 0.107(17) 0.30(4) 0.03(2) 0.20(3) 0.05(2)
C16 0.039(5) 0.073(7) 0.070(6) 0.009(5) 0.015(5) -0.007(5)
C17 0.089(10) 0.064(8) 0.108(10) 0.017(7) 0.005(8) 0.001(7)
C18 0.136(18) 0.114(16) 0.18(2) -0.029(14) -0.005(16) -0.033(14)
C19 0.123(16) 0.087(12) 0.23(2) 0.010(14) -0.050(16) 0.027(12)
C20 0.22(3) 0.079(12) 0.23(3) 0.032(14) 0.11(2) 0.029(15)
C21 0.052(6) 0.071(7) 0.062(6) 0.006(5) 0.013(5) -0.012(6)
C22 0.055(7) 0.072(8) 0.092(9) -0.010(6) 0.018(6) -0.007(6)
C23 0.049(6) 0.071(7) 0.097(9) -0.014(6) 0.005(6) 0.006(6)
C24 0.100(12) 0.109(12) 0.089(10) -0.023(9) -0.011(8) 0.029(10)
C25 0.108(13) 0.127(15) 0.084(10) -0.041(10) -0.004(9) 0.019(11)
C26 0.076(9) 0.086(10) 0.109(12) -0.014(9) 0.004(8) -0.005(8)
C27 0.086(10) 0.068(8) 0.105(11) -0.012(7) 0.002(8) 0.011(7)
C28 0.104(11) 0.083(9) 0.084(9) -0.011(7) 0.023(8) 0.000(8)
C29 0.105(15) 0.130(18) 0.139(18) -0.057(14) -0.021(13) 0.019(14)
C30 0.056(6) 0.056(6) 0.066(6) -0.002(5) 0.007(5) -0.005(5)
C31 0.073(8) 0.066(7) 0.068(7) 0.003(6) 0.004(6) -0.006(6)
C32 0.086(9) 0.067(7) 0.060(6) -0.004(5) 0.021(6) -0.001(7)
C33 0.102(11) 0.100(10) 0.072(8) 0.019(7) 0.026(8) 0.023(9)
C34 0.122(13) 0.110(12) 0.081(9) 0.024(8) 0.016(9) 0.041(11)
C35 0.139(15) 0.078(9) 0.064(8) 0.012(6) 0.006(9) -0.010(9)
C36 0.114(13) 0.158(17) 0.073(9) 0.007(10) 0.033(9) -0.002(13)
C37 0.083(10) 0.162(16) 0.068(8) 0.018(9) 0.020(7) 0.028(11)
C41 0.191(17) 0.141(13) 0.078(10) 0.015(8) 0.002(10) -0.029(10)
Cl1 0.57(2) 0.57(2) 0.58(2) -0.008(5) 0.048(5) 0.001(5)
C01 0.51(3) 0.22(3) 0.38(5) -0.15(3) 0.00(4) -0.15(3)

loop_
_atom_type_symbol
_atom_type_description
_atom_type_scat_dispersion_real
_atom_type_scat_dispersion_imag
_atom_type_scat_source
C C 0.0033 0.0016 'International Tables Vol C Tables 4.2.6.8 and 6.1.1.4'
H H 0.0000 0.0000 'International Tables Vol C Tables 4.2.6.8 and 6.1.1.4'
N N 0.0061 0.0033 'International Tables Vol C Tables 4.2.6.8 and 6.1.1.4'
O O 0.0106 0.0060 'International Tables Vol C Tables 4.2.6.8 and 6.1.1.4'
F F 0.0171 0.0103 'International Tables Vol C Tables 4.2.6.8 and 6.1.1.4'
Si Si 0.0817 0.0704 'International Tables Vol C Tables 4.2.6.8 and 6.1.1.4'
Cl Cl 0.1484 0.1585 'International Tables Vol C Tables 4.2.6.8 and 6.1.1.4'
Pt Pt -1.7033 8.3905 'International Tables Vol C Tables 4.2.6.8 and 6.1.1.4'

loop_
_geom_angle_atom_site_label_1
_geom_angle_atom_site_label_2
_geom_angle_atom_site_label_3
_geom_angle
_geom_angle_site_symmetry_1
C21 Pt1 C30 88.9(4) .
C21 Pt1 N2 94.2(4) .
C30 Pt1 N2 176.6(4) .
C21 Pt1 N1 173.6(4) .
C30 Pt1 N1 97.5(4) .
N2 Pt1 N1 79.4(3) .
C12 Si1 C13 109.5(8) .
C12 Si1 C15 109.6(9) .
C13 Si1 C15 112.8(13) .
C12 Si1 C14 107.4(9) .
C13 Si1 C14 109.6(11) .
C15 Si1 C14 107.9(14) .
C20 Si2 C17 109.3(8) .
C20 Si2 C18 111.7(11) .
C17 Si2 C18 109.2(9) .
C20 Si2 C19 111.2(12) .
C17 Si2 C19 106.6(8) .
C18 Si2 C19 108.6(11) .
C1 N1 C5 118.8(10) .
C1 N1 Pt1 126.9(8) .
C5 N1 Pt1 114.1(7) .
C10 N2 C6 117.1(10) .
C10 N2 Pt1 127.1(8) .
C6 N2 Pt1 115.6(7) .
N1 C1 C2 122.3(12) .
C3 C2 C1 118.8(12) .
C3 C2 C11 121.1(12) .
C1 C2 C11 120.1(12) .
C2 C3 C4 119.1(12) .
C5 C4 C3 120.3(13) .
N1 C5 C4 120.3(11) .
N1 C5 C6 115.7(10) .
C4 C5 C6 123.5(11) .
N2 C6 C7 120.9(11) .
N2 C6 C5 114.8(10) .
C7 C6 C5 124.0(11) .
C8 C7 C6 118.3(12) .
C9 C8 C7 123.5(12) .
C16 C9 C8 124.6(12) .
C16 C9 C10 122.0(13) .
C8 C9 C10 113.2(13) .
N2 C10 C9 126.5(12) .
C12 C11 C2 170.8(15) .
C11 C12 Si1 177.7(14) .
C17 C16 C9 170.8(13) .
C16 C17 Si2 176.5(13) .
C22 C21 Pt1 171.3(11) .
C21 C22 C23 177.4(15) .
C24 C23 C28 118.1(14) .
C24 C23 C22 122.2(14) .
C28 C23 C22 119.6(13) .
C23 C24 C25 116.1(16) .
C26 C25 C24 124.5(15) .
C25 C26 C27 119.2(16) .
C25 C26 C29 120.3(16) .
C27 C26 C29 120.3(15) .
C26 C27 C28 119.2(15) .
C27 C28 C23 122.9(14) .
F1 C29 F3' 28(2) .
F1 C29 F2 107(2) .
F3' C29 F2 80(2) .
F1 C29 F3 109(2) .
F3' C29 F3 122(4) .
F2 C29 F3 108(3) .
F1 C29 F1' 131(3) .
F3' C29 F1' 107(2) .
F2 C29 F1' 36(3) .
F3 C29 F1' 75(3) .
F1 C29 F2' 86(3) .
F3' C29 F2' 107(2) .
F2 C29 F2' 135(4) .
F3 C29 F2' 30(4) .
F1' C29 F2' 104(2) .
F1 C29 C26 109(2) .
F3' C29 C26 116(3) .
F2 C29 C26 107(3) .
F3 C29 C26 115(3) .
F1' C29 C26 112(2) .
F2' C29 C26 109(2) .
C31 C30 Pt1 177.5(10) .
C30 C31 C32 179.3(15) .
C33 C32 C37 119.5(12) .
C33 C32 C31 123.3(12) .
C37 C32 C31 117.2(13) .
C32 C33 C34 121.1(14) .
C35 C34 C33 121.0(15) .
C34 C35 C36 118.7(13) .
C34 C35 C41 117.7(17) .
C36 C35 C41 123.4(16) .
C35 C36 C37 123.0(15) .
C36 C37 C32 116.6(15) .
F4 C41 F5' 66(2) .
F4 C41 F6' 41(2) .
F5' C41 F6' 104(2) .
F4 C41 F6 102(2) .
F5' C41 F6 39(2) .
F6' C41 F6 132(3) .
F4 C41 F5 107(2) .
F5' C41 F5 129(3) .
F6' C41 F5 72(2) .
F6 C41 F5 107(2) .
F4 C41 F4' 131(3) .
F5' C41 F4' 109(2) .
F6' C41 F4' 105(2) .
F6 C41 F4' 76(2) .
F5 C41 F4' 36(2) .
F4 C41 C35 108(2) .
F5' C41 C35 111(2) .
F6' C41 C35 109(2) .
F6 C41 C35 113(2) .
F5 C41 C35 118(2) .
F4' C41 C35 118(2) .
C01 C01 Cl1 112.2(11) 3_556

loop_
_geom_bond_atom_site_label_1
_geom_bond_atom_site_label_2
_geom_bond_distance
_geom_bond_site_symmetry_2
Pt1 C21 1.942(12) .
Pt1 C30 1.957(11) .
Pt1 N2 2.040(8) .
Pt1 N1 2.083(9) .
Si1 C12 1.832(15) .
Si1 C13 1.857(19) .
Si1 C15 1.88(2) .
Si1 C14 1.935(18) .
Si2 C20 1.84(2) .
Si2 C17 1.851(14) .
Si2 C18 1.88(2) .
Si2 C19 1.882(19) .
F1 C29 1.309(10) .
F2 C29 1.309(10) .
F3 C29 1.312(10) .
F1' C29 1.314(10) .
F2' C29 1.318(10) .
F3' C29 1.309(10) .
F4 C41 1.307(10) .
F5 C41 1.318(10) .
F6 C41 1.315(10) .
F4' C41 1.318(10) .
F5' C41 1.312(10) .
F6' C41 1.314(10) .
N1 C1 1.339(15) .
N1 C5 1.347(14) .
N2 C10 1.354(15) .
N2 C6 1.361(15) .
C1 C2 1.382(17) .
C2 C3 1.354(17) .
C2 C11 1.438(17) .
C3 C4 1.377(18) .
C4 C5 1.377(17) .
C5 C6 1.475(15) .
C6 C7 1.391(18) .
C7 C8 1.386(18) .
C8 C9 1.381(19) .
C9 C16 1.291(18) .
C9 C10 1.395(17) .
C11 C12 1.229(18) .
C16 C17 1.285(17) .
C21 C22 1.198(17) .
C22 C23 1.446(18) .
C23 C24 1.364(19) .
C23 C28 1.40(2) .
C24 C25 1.47(2) .
C25 C26 1.30(2) .
C26 C27 1.36(2) .
C26 C29 1.53(2) .
C27 C28 1.390(19) .
C30 C31 1.192(16) .
C31 C32 1.436(16) .
C32 C33 1.378(19) .
C32 C37 1.427(18) .
C33 C34 1.389(19) .
C34 C35 1.36(2) .
C35 C36 1.38(2) .
C35 C41 1.47(2) .
C36 C37 1.41(2) .
Cl1 C01 1.765(10) .
C01 C01 1.523(10) 3_556
